data_4328505
loop_
_publ_author_name
'Caleb D. Martin'
'Paul J. Ragogna'

_publ_contact_author_address
;Department of Chemistry
The University of Western Ontario
Chemistry Building 1151 Richmond Street
London, Ontario, Canada N6A 5B7
;
_publ_contact_author_email pragogna@uwo.ca
_publ_contact_author_fax 519-661-3022
_publ_contact_author_name ' Paul J. Ragogna'
_publ_contact_author_phone '519-661-2111 x87048'
_publ_section_title
;
 Reactions of Diiminopyridine Ligands with Chalcogen Halides
;
_journal_name_full 'Inorganic Chemistry'
_journal_page_first 2947
_journal_page_last 2953
_journal_paper_doi 10.1021/ic202213x
_journal_volume 51
_journal_year 2012
_chemical_formula_moiety 'C43 H47 N3 S, 2(C H Cl3), 2(Cl)'
_chemical_formula_sum 'C45 H49 Cl8 N3 S'
_chemical_formula_weight 947.53
_chemical_name_systematic
; 
 ? 
;
_space_group_IT_number 2
_symmetry_cell_setting triclinic
_symmetry_space_group_name_Hall '-P 1'
_symmetry_space_group_name_H-M 'P -1'
_atom_sites_solution_hydrogens geom
_atom_sites_solution_primary direct
_atom_sites_solution_secondary difmap
_audit_creation_method SHELXL-97
_cell_angle_alpha 71.556(3)
_cell_angle_beta 72.774(3)
_cell_angle_gamma 80.973(4)
_cell_formula_units_Z 2
_cell_length_a 12.5843(19)
_cell_length_b 13.324(2)
_cell_length_c 16.054(2)
_cell_measurement_reflns_used 46914
_cell_measurement_temperature 150(2)
_cell_measurement_theta_max 27.46
_cell_measurement_theta_min 1.62
_cell_volume 2433.1(6)
_computing_cell_refinement SAINT
_computing_data_collection APEX2
_computing_data_reduction SAINT
_computing_molecular_graphics 'SHELXTL/PC (Sheldrick, 2001)'
_computing_publication_material SHELXTL/PC
_computing_structure_refinement 'SHELXL-97 (Sheldrick, 1997)'
_computing_structure_solution 'SHELXS-97 (Sheldrick, 1990)'
_diffrn_ambient_temperature 150(2)
_diffrn_measured_fraction_theta_full 1.000
_diffrn_measured_fraction_theta_max 1.000
_diffrn_measurement_device_type 'Bruker APEX II CCD'
_diffrn_measurement_method '\f scans, and \w scans'
_diffrn_radiation_monochromator graphite
_diffrn_radiation_source 'fine-focus sealed tube'
_diffrn_radiation_type MoK\a
_diffrn_radiation_wavelength 0.71073
_diffrn_reflns_av_R_equivalents 0.0997
_diffrn_reflns_av_sigmaI/netI 0.1513
_diffrn_reflns_limit_h_max 15
_diffrn_reflns_limit_h_min -15
_diffrn_reflns_limit_k_max 16
_diffrn_reflns_limit_k_min -16
_diffrn_reflns_limit_l_max 18
_diffrn_reflns_limit_l_min -20
_diffrn_reflns_number 45136
_diffrn_reflns_theta_full 26.73
_diffrn_reflns_theta_max 26.73
_diffrn_reflns_theta_min 1.70
_exptl_absorpt_coefficient_mu 0.539
_exptl_absorpt_correction_T_max 0.9684
_exptl_absorpt_correction_T_min 0.9283
_exptl_absorpt_correction_type multi-scan
_exptl_absorpt_process_details SAINT
_exptl_crystal_colour yellow
_exptl_crystal_density_diffrn 1.293
_exptl_crystal_description plate
_exptl_crystal_F_000 984
_exptl_crystal_size_max 0.14
_exptl_crystal_size_mid 0.07
_exptl_crystal_size_min 0.06
_platon_squeeze_details
;
;
_refine_diff_density_max 0.490
_refine_diff_density_min -0.540
_refine_diff_density_rms 0.080
_refine_ls_extinction_method none
_refine_ls_goodness_of_fit_ref 1.045
_refine_ls_hydrogen_treatment constr
_refine_ls_matrix_type full
_refine_ls_number_parameters 522
_refine_ls_number_reflns 10316
_refine_ls_number_restraints 0
_refine_ls_restrained_S_all 1.045
_refine_ls_R_factor_all 0.1635
_refine_ls_R_factor_gt 0.0775
_refine_ls_shift/su_max 0.000
_refine_ls_shift/su_mean 0.000
_refine_ls_structure_factor_coef Fsqd
_refine_ls_weighting_details 'calc w=1/[\s^2^(Fo^2^)+(0.0840P)^2^+0.0000P] where P=(Fo^2^+2Fc^2^)/3'
_refine_ls_weighting_scheme calc
_refine_ls_wR_factor_gt 0.1777
_refine_ls_wR_factor_ref 0.2031
_reflns_number_gt 4936
_reflns_number_total 10316
_reflns_threshold_expression >2sigma(I)
_cod_data_source_file ic202213x_si_002_5.cif
_cod_data_source_block 3SCl
_cod_database_code 4328505

loop_
_symmetry_equiv_pos_as_xyz
'x, y, z'
'-x, -y, -z'

loop_
_atom_site_label
_atom_site_type_symbol
_atom_site_fract_x
_atom_site_fract_y
_atom_site_fract_z
_atom_site_U_iso_or_equiv
_atom_site_adp_type
_atom_site_occupancy
_atom_site_symmetry_multiplicity
_atom_site_calc_flag
_atom_site_refinement_flags
S1 S 0.15263(10) 0.44262(9) 0.74196(8) 0.0228(3) Uani 1 1 d .
N1 N 0.2554(3) 0.3252(3) 0.7324(3) 0.0229(9) Uani 1 1 d .
N2 N 0.1720(3) 0.4586(3) 0.6275(2) 0.0214(9) Uani 1 1 d .
N3 N 0.0511(3) 0.5657(3) 0.7191(3) 0.0207(9) Uani 1 1 d .
C1 C 0.2807(4) 0.3013(4) 0.6564(3) 0.0236(11) Uani 1 1 d .
C2 C 0.2359(4) 0.3838(3) 0.5917(3) 0.0218(11) Uani 1 1 d .
C3 C 0.2549(4) 0.3944(4) 0.4996(3) 0.0274(12) Uani 1 1 d .
H3A H 0.3040 0.3453 0.4719 0.033 Uiso 1 1 calc R
C4 C 0.1981(4) 0.4812(4) 0.4487(4) 0.0363(13) Uani 1 1 d .
H4A H 0.2082 0.4904 0.3858 0.044 Uiso 1 1 calc R
C5 C 0.1290(4) 0.5518(4) 0.4895(3) 0.0263(12) Uani 1 1 d .
H5A H 0.0889 0.6081 0.4553 0.032 Uiso 1 1 calc R
C6 C 0.1172(4) 0.5421(4) 0.5791(3) 0.0222(11) Uani 1 1 d .
C7 C 0.0486(4) 0.6072(3) 0.6360(3) 0.0204(10) Uani 1 1 d .
C31 C 0.2889(4) 0.2615(4) 0.8151(3) 0.0267(12) Uani 1 1 d .
C32 C 0.2386(4) 0.1678(4) 0.8654(3) 0.0272(12) Uani 1 1 d .
C32A C 0.0357(5) 0.1429(5) 0.9199(4) 0.0467(15) Uani 1 1 d .
H32E H 0.0242 0.2156 0.9246 0.070 Uiso 1 1 calc R
H32F H 0.0427 0.0934 0.9782 0.070 Uiso 1 1 calc R
H32G H -0.0281 0.1265 0.9044 0.070 Uiso 1 1 calc R
C32B C 0.1406(4) 0.1327(4) 0.8467(3) 0.0306(12) Uani 1 1 d .
H32A H 0.1300 0.1812 0.7874 0.037 Uiso 1 1 calc R
C32C C 0.1624(5) 0.0196(4) 0.8386(4) 0.0386(14) Uani 1 1 d .
H32B H 0.0990 0.0008 0.8242 0.058 Uiso 1 1 calc R
H32C H 0.1718 -0.0296 0.8964 0.058 Uiso 1 1 calc R
H32D H 0.2303 0.0151 0.7900 0.058 Uiso 1 1 calc R
C33 C 0.2772(5) 0.1075(4) 0.9387(4) 0.0335(13) Uani 1 1 d .
H33A H 0.2450 0.0426 0.9750 0.040 Uiso 1 1 calc R
C34 C 0.3632(5) 0.1400(4) 0.9609(4) 0.0380(14) Uani 1 1 d .
H34A H 0.3907 0.0961 1.0106 0.046 Uiso 1 1 calc R
C35 C 0.4081(5) 0.2356(4) 0.9107(4) 0.0366(13) Uani 1 1 d .
H35A H 0.4650 0.2576 0.9274 0.044 Uiso 1 1 calc R
C36 C 0.3718(4) 0.3011(4) 0.8355(3) 0.0306(12) Uani 1 1 d .
C36A C 0.4180(8) 0.4765(5) 0.8398(4) 0.087(3) Uani 1 1 d .
H36E H 0.4537 0.5421 0.8018 0.130 Uiso 1 1 calc R
H36F H 0.4579 0.4392 0.8861 0.130 Uiso 1 1 calc R
H36G H 0.3403 0.4938 0.8696 0.130 Uiso 1 1 calc R
C36B C 0.4214(4) 0.4056(4) 0.7802(4) 0.0307(12) Uani 1 1 d .
H36A H 0.3754 0.4435 0.7368 0.037 Uiso 1 1 calc R
C36C C 0.5400(6) 0.3956(6) 0.7254(6) 0.093(3) Uani 1 1 d .
H36B H 0.5442 0.3562 0.6821 0.139 Uiso 1 1 calc R
H36C H 0.5870 0.3576 0.7662 0.139 Uiso 1 1 calc R
H36D H 0.5663 0.4664 0.6920 0.139 Uiso 1 1 calc R
C41 C 0.3414(4) 0.2023(4) 0.6405(3) 0.0269(11) Uani 1 1 d .
C42 C 0.3004(4) 0.1495(4) 0.5952(3) 0.0334(13) Uani 1 1 d .
H42A H 0.2366 0.1794 0.5734 0.040 Uiso 1 1 calc R
C43 C 0.3512(4) 0.0549(4) 0.5818(3) 0.0340(13) Uani 1 1 d .
H43A H 0.3218 0.0199 0.5512 0.041 Uiso 1 1 calc R
C44 C 0.4432(5) 0.0102(4) 0.6116(4) 0.0367(13) Uani 1 1 d .
H44A H 0.4778 -0.0553 0.6017 0.044 Uiso 1 1 calc R
C45 C 0.4861(5) 0.0615(4) 0.6568(4) 0.0434(15) Uani 1 1 d .
H45A H 0.5504 0.0310 0.6776 0.052 Uiso 1 1 calc R
C46 C 0.4352(4) 0.1569(4) 0.6714(4) 0.0409(14) Uani 1 1 d .
H46A H 0.4644 0.1913 0.7026 0.049 Uiso 1 1 calc R
C51 C -0.0123(4) 0.7067(4) 0.5979(3) 0.0268(12) Uani 1 1 d .
C52 C 0.0436(5) 0.7770(4) 0.5163(3) 0.0324(13) Uani 1 1 d .
H52A H 0.1174 0.7579 0.4857 0.039 Uiso 1 1 calc R
C53 C -0.0082(5) 0.8742(4) 0.4799(4) 0.0371(14) Uani 1 1 d .
H53A H 0.0301 0.9222 0.4253 0.045 Uiso 1 1 calc R
C54 C -0.1161(5) 0.9006(4) 0.5240(4) 0.0375(14) Uani 1 1 d .
H54A H -0.1516 0.9673 0.4995 0.045 Uiso 1 1 calc R
C55 C -0.1731(5) 0.8316(4) 0.6031(4) 0.0423(14) Uani 1 1 d .
H55A H -0.2482 0.8498 0.6315 0.051 Uiso 1 1 calc R
C56 C -0.1200(4) 0.7348(4) 0.6414(3) 0.0314(12) Uani 1 1 d .
H56A H -0.1580 0.6885 0.6972 0.038 Uiso 1 1 calc R
C61 C -0.0029(4) 0.6073(4) 0.7952(3) 0.0229(11) Uani 1 1 d .
C62 C 0.0402(4) 0.6948(4) 0.8015(3) 0.0269(12) Uani 1 1 d .
C62A C 0.2321(5) 0.7395(5) 0.7853(4) 0.0498(16) Uani 1 1 d .
H62E H 0.2476 0.6658 0.8188 0.075 Uiso 1 1 calc R
H62F H 0.2044 0.7823 0.8280 0.075 Uiso 1 1 calc R
H62G H 0.3007 0.7674 0.7408 0.075 Uiso 1 1 calc R
C62B C 0.1443(4) 0.7442(4) 0.7359(4) 0.0354(13) Uani 1 1 d .
H62D H 0.1756 0.7019 0.6914 0.043 Uiso 1 1 calc R
C62C C 0.1209(6) 0.8594(4) 0.6816(4) 0.0516(17) Uani 1 1 d .
H62A H 0.0596 0.8629 0.6546 0.077 Uiso 1 1 calc R
H62B H 0.1880 0.8840 0.6333 0.077 Uiso 1 1 calc R
H62C H 0.1002 0.9046 0.7225 0.077 Uiso 1 1 calc R
C63 C -0.0168(4) 0.7344(4) 0.8754(3) 0.0334(13) Uani 1 1 d .
H63A H 0.0107 0.7925 0.8831 0.040 Uiso 1 1 calc R
C64 C -0.1118(5) 0.6906(4) 0.9370(4) 0.0380(14) Uani 1 1 d .
H64A H -0.1515 0.7208 0.9847 0.046 Uiso 1 1 calc R
C65 C -0.1493(5) 0.6024(5) 0.9292(4) 0.0441(15) Uani 1 1 d .
H65A H -0.2138 0.5722 0.9731 0.053 Uiso 1 1 calc R
C66 C -0.0960(4) 0.5565(4) 0.8598(3) 0.0301(12) Uani 1 1 d .
C66A C -0.1553(6) 0.3738(5) 0.9462(5) 0.065(2) Uani 1 1 d .
H66E H -0.0874 0.3622 0.9670 0.098 Uiso 1 1 calc R
H66F H -0.1708 0.3078 0.9387 0.098 Uiso 1 1 calc R
H66G H -0.2181 0.3960 0.9913 0.098 Uiso 1 1 calc R
C66B C -0.1392(5) 0.4598(4) 0.8556(4) 0.0412(15) Uani 1 1 d .
H66A H -0.0817 0.4310 0.8092 0.049 Uiso 1 1 calc R
C66C C -0.2479(6) 0.4846(5) 0.8260(5) 0.073(2) Uani 1 1 d .
H66B H -0.2328 0.5268 0.7620 0.109 Uiso 1 1 calc R
H66C H -0.3018 0.5248 0.8637 0.109 Uiso 1 1 calc R
H66D H -0.2786 0.4182 0.8334 0.109 Uiso 1 1 calc R
Cl1 Cl 0.57973(19) 0.12637(19) 0.11612(15) 0.1018(8) Uani 1 1 d .
Cl2 Cl 0.35503(14) 0.20779(18) 0.16729(13) 0.0799(6) Uani 1 1 d .
Cl3 Cl 0.5260(2) 0.34844(17) 0.05658(13) 0.0959(8) Uani 1 1 d .
C101 C 0.4931(5) 0.2318(5) 0.1458(4) 0.0462(15) Uani 1 1 d .
H10B H 0.5059 0.2398 0.2019 0.055 Uiso 1 1 calc R
Cl4 Cl 0.27464(13) 0.85171(14) 0.30674(11) 0.0618(5) Uani 1 1 d .
Cl5 Cl 0.28516(14) 0.84923(12) 0.12451(11) 0.0565(5) Uani 1 1 d .
Cl6 Cl 0.14596(14) 1.01001(12) 0.19948(12) 0.0594(5) Uani 1 1 d .
C102 C 0.2002(5) 0.8778(4) 0.2246(4) 0.0406(14) Uani 1 1 d .
H10A H 0.1364 0.8311 0.2500 0.049 Uiso 1 1 calc R
Cl10 Cl 0.00990(11) 0.69711(10) 0.32197(9) 0.0379(4) Uani 1 1 d .
Cl20 Cl 0.45699(16) 0.27986(12) 0.35398(11) 0.0644(5) Uani 1 1 d .

loop_
_atom_site_aniso_label
_atom_site_aniso_U_11
_atom_site_aniso_U_22
_atom_site_aniso_U_33
_atom_site_aniso_U_23
_atom_site_aniso_U_13
_atom_site_aniso_U_12
S1 0.0273(7) 0.0267(6) 0.0193(7) -0.0113(5) -0.0103(5) 0.0022(5)
N1 0.026(2) 0.020(2) 0.026(2) -0.0085(17) -0.0105(18) 0.0009(17)
N2 0.027(2) 0.027(2) 0.015(2) -0.0108(17) -0.0082(18) -0.0012(18)
N3 0.021(2) 0.026(2) 0.021(2) -0.0131(17) -0.0082(18) 0.0013(17)
C1 0.020(3) 0.033(3) 0.025(3) -0.017(2) -0.008(2) 0.002(2)
C2 0.023(3) 0.025(3) 0.022(3) -0.011(2) -0.008(2) 0.000(2)
C3 0.029(3) 0.033(3) 0.023(3) -0.018(2) -0.003(2) 0.003(2)
C4 0.044(3) 0.037(3) 0.033(3) -0.015(3) -0.011(3) -0.003(3)
C5 0.028(3) 0.027(3) 0.021(3) -0.005(2) -0.005(2) 0.000(2)
C6 0.022(3) 0.025(3) 0.022(3) -0.007(2) -0.009(2) 0.002(2)
C7 0.026(3) 0.024(2) 0.014(3) -0.008(2) -0.009(2) 0.000(2)
C31 0.029(3) 0.031(3) 0.028(3) -0.018(2) -0.016(2) 0.011(2)
C32 0.036(3) 0.024(3) 0.026(3) -0.012(2) -0.014(2) 0.007(2)
C32A 0.037(4) 0.056(4) 0.055(4) -0.031(3) -0.012(3) 0.004(3)
C32B 0.038(3) 0.029(3) 0.032(3) -0.011(2) -0.017(3) 0.001(2)
C32C 0.041(3) 0.040(3) 0.038(3) -0.015(3) -0.010(3) -0.006(3)
C33 0.046(3) 0.022(3) 0.035(3) -0.014(2) -0.011(3) 0.005(2)
C34 0.055(4) 0.033(3) 0.034(3) -0.014(3) -0.026(3) 0.012(3)
C35 0.042(3) 0.040(3) 0.044(3) -0.023(3) -0.029(3) 0.009(3)
C36 0.029(3) 0.032(3) 0.037(3) -0.019(2) -0.013(3) 0.008(2)
C36A 0.183(9) 0.033(4) 0.044(4) -0.021(3) -0.009(5) -0.024(4)
C36B 0.026(3) 0.034(3) 0.039(3) -0.017(2) -0.017(3) 0.007(2)
C36C 0.064(5) 0.058(5) 0.136(8) -0.030(5) 0.011(5) -0.015(4)
C41 0.032(3) 0.033(3) 0.021(3) -0.013(2) -0.013(2) 0.002(2)
C42 0.041(3) 0.039(3) 0.029(3) -0.021(2) -0.014(3) 0.004(3)
C43 0.041(3) 0.031(3) 0.034(3) -0.019(2) -0.008(3) 0.001(3)
C44 0.039(3) 0.035(3) 0.037(3) -0.019(3) -0.006(3) 0.005(3)
C45 0.045(4) 0.044(3) 0.048(4) -0.025(3) -0.016(3) 0.011(3)
C46 0.033(3) 0.050(4) 0.056(4) -0.036(3) -0.021(3) 0.015(3)
C51 0.040(3) 0.026(3) 0.021(3) -0.012(2) -0.015(2) 0.004(2)
C52 0.045(3) 0.025(3) 0.029(3) -0.010(2) -0.014(3) 0.006(2)
C53 0.064(4) 0.024(3) 0.025(3) -0.003(2) -0.017(3) -0.005(3)
C54 0.051(4) 0.029(3) 0.036(3) -0.001(3) -0.029(3) 0.005(3)
C55 0.039(3) 0.044(3) 0.051(4) -0.024(3) -0.021(3) 0.015(3)
C56 0.036(3) 0.031(3) 0.026(3) -0.003(2) -0.013(2) 0.001(2)
C61 0.025(3) 0.026(3) 0.021(3) -0.013(2) -0.010(2) 0.007(2)
C62 0.035(3) 0.023(3) 0.028(3) -0.010(2) -0.018(2) 0.007(2)
C62A 0.035(3) 0.066(4) 0.051(4) -0.023(3) -0.002(3) -0.015(3)
C62B 0.041(3) 0.036(3) 0.032(3) -0.016(3) -0.006(3) -0.005(3)
C62C 0.088(5) 0.033(3) 0.038(4) 0.002(3) -0.025(3) -0.026(3)
C63 0.041(3) 0.029(3) 0.036(3) -0.019(2) -0.012(3) 0.004(2)
C64 0.048(4) 0.045(3) 0.030(3) -0.025(3) -0.013(3) 0.010(3)
C65 0.034(3) 0.060(4) 0.036(3) -0.024(3) 0.006(3) -0.006(3)
C66 0.029(3) 0.038(3) 0.032(3) -0.022(2) -0.010(2) 0.001(2)
C66A 0.074(5) 0.038(4) 0.090(6) -0.012(4) -0.042(4) 0.008(3)
C66B 0.035(3) 0.056(4) 0.036(3) -0.031(3) 0.008(3) -0.009(3)
C66C 0.105(6) 0.049(4) 0.082(5) 0.011(4) -0.069(5) -0.031(4)
Cl1 0.1030(17) 0.1216(18) 0.0751(14) -0.0420(13) -0.0347(12) 0.0602(14)
Cl2 0.0473(11) 0.1370(18) 0.0716(13) -0.0576(13) -0.0071(9) -0.0109(11)
Cl3 0.155(2) 0.0892(15) 0.0583(12) -0.0139(11) -0.0301(13) -0.0604(15)
C101 0.048(4) 0.068(4) 0.029(3) -0.022(3) -0.009(3) -0.007(3)
Cl4 0.0492(10) 0.0829(12) 0.0553(11) -0.0177(9) -0.0217(8) 0.0007(9)
Cl5 0.0610(11) 0.0506(9) 0.0481(10) -0.0122(7) -0.0089(8) 0.0095(8)
Cl6 0.0579(11) 0.0404(9) 0.0728(12) -0.0140(8) -0.0145(9) 0.0073(7)
C102 0.036(3) 0.036(3) 0.047(4) -0.010(3) -0.011(3) 0.003(3)
Cl10 0.0438(8) 0.0397(8) 0.0351(8) -0.0019(6) -0.0224(7) -0.0114(6)
Cl20 0.0875(13) 0.0450(9) 0.0445(10) -0.0215(7) 0.0152(9) -0.0031(9)

loop_
_atom_type_symbol
_atom_type_description
_atom_type_scat_dispersion_real
_atom_type_scat_dispersion_imag
_atom_type_scat_source
C C 0.0033 0.0016 'International Tables Vol C Tables 4.2.6.8 and 6.1.1.4'
H H 0.0000 0.0000 'International Tables Vol C Tables 4.2.6.8 and 6.1.1.4'
Cl Cl 0.1484 0.1585 'International Tables Vol C Tables 4.2.6.8 and 6.1.1.4'
N N 0.0061 0.0033 'International Tables Vol C Tables 4.2.6.8 and 6.1.1.4'
S S 0.1246 0.1234 'International Tables Vol C Tables 4.2.6.8 and 6.1.1.4'

loop_
_geom_angle_atom_site_label_1
_geom_angle_atom_site_label_2
_geom_angle_atom_site_label_3
_geom_angle
N2 S1 N1 82.37(18)
N2 S1 N3 82.68(17)
N1 S1 N3 165.02(17)
C1 N1 C31 125.7(4)
C1 N1 S1 116.6(3)
C31 N1 S1 117.2(3)
C2 N2 C6 122.9(4)
C2 N2 S1 118.0(3)
C6 N2 S1 119.0(3)
C7 N3 C61 127.6(4)
C7 N3 S1 115.8(3)
C61 N3 S1 116.2(3)
N1 C1 C2 109.2(4)
N1 C1 C41 125.4(4)
C2 C1 C41 125.4(4)
N2 C2 C3 119.8(4)
N2 C2 C1 113.0(4)
C3 C2 C1 127.1(4)
C2 C3 C4 117.5(4)
C2 C3 H3A 121.3
C4 C3 H3A 121.3
C5 C4 C3 120.4(5)
C5 C4 H4A 119.8
C3 C4 H4A 119.8
C4 C5 C6 120.5(5)
C4 C5 H5A 119.8
C6 C5 H5A 119.8
N2 C6 C5 118.7(4)
N2 C6 C7 111.4(4)
C5 C6 C7 129.8(4)
N3 C7 C6 110.9(4)
N3 C7 C51 127.3(4)
C6 C7 C51 121.8(4)
C32 C31 C36 125.2(5)
C32 C31 N1 118.7(4)
C36 C31 N1 116.1(4)
C33 C32 C31 116.8(5)
C33 C32 C32B 119.4(4)
C31 C32 C32B 123.7(4)
C32B C32A H32E 109.5
C32B C32A H32F 109.5
H32E C32A H32F 109.5
C32B C32A H32G 109.5
H32E C32A H32G 109.5
H32F C32A H32G 109.5
C32A C32B C32 110.0(4)
C32A C32B C32C 110.9(4)
C32 C32B C32C 111.8(4)
C32A C32B H32A 108.0
C32 C32B H32A 108.0
C32C C32B H32A 108.0
C32B C32C H32B 109.5
C32B C32C H32C 109.5
H32B C32C H32C 109.5
C32B C32C H32D 109.5
H32B C32C H32D 109.5
H32C C32C H32D 109.5
C32 C33 C34 121.1(5)
C32 C33 H33A 119.4
C34 C33 H33A 119.4
C35 C34 C33 120.0(5)
C35 C34 H34A 120.0
C33 C34 H34A 120.0
C34 C35 C36 121.6(5)
C34 C35 H35A 119.2
C36 C35 H35A 119.2
C31 C36 C35 115.2(5)
C31 C36 C36B 123.2(5)
C35 C36 C36B 121.6(5)
C36B C36A H36E 109.5
C36B C36A H36F 109.5
H36E C36A H36F 109.5
C36B C36A H36G 109.5
H36E C36A H36G 109.5
H36F C36A H36G 109.5
C36C C36B C36 114.4(5)
C36C C36B C36A 107.2(6)
C36 C36B C36A 112.1(4)
C36C C36B H36A 107.6
C36 C36B H36A 107.6
C36A C36B H36A 107.6
C36B C36C H36B 109.5
C36B C36C H36C 109.5
H36B C36C H36C 109.5
C36B C36C H36D 109.5
H36B C36C H36D 109.5
H36C C36C H36D 109.5
C46 C41 C42 118.5(5)
C46 C41 C1 123.2(4)
C42 C41 C1 118.3(4)
C43 C42 C41 120.6(5)
C43 C42 H42A 119.7
C41 C42 H42A 119.7
C44 C43 C42 121.2(5)
C44 C43 H43A 119.4
C42 C43 H43A 119.4
C43 C44 C45 119.3(5)
C43 C44 H44A 120.4
C45 C44 H44A 120.4
C46 C45 C44 120.3(5)
C46 C45 H45A 119.9
C44 C45 H45A 119.9
C45 C46 C41 120.1(5)
C45 C46 H46A 119.9
C41 C46 H46A 119.9
C56 C51 C52 119.4(4)
C56 C51 C7 122.3(4)
C52 C51 C7 118.2(4)
C53 C52 C51 120.4(5)
C53 C52 H52A 119.8
C51 C52 H52A 119.8
C54 C53 C52 119.3(5)
C54 C53 H53A 120.3
C52 C53 H53A 120.3
C55 C54 C53 121.0(5)
C55 C54 H54A 119.5
C53 C54 H54A 119.5
C54 C55 C56 119.8(5)
C54 C55 H55A 120.1
C56 C55 H55A 120.1
C51 C56 C55 120.0(5)
C51 C56 H56A 120.0
C55 C56 H56A 120.0
C62 C61 C66 123.7(4)
C62 C61 N3 118.6(4)
C66 C61 N3 117.8(4)
C61 C62 C63 116.6(5)
C61 C62 C62B 123.5(4)
C63 C62 C62B 119.8(4)
C62B C62A H62E 109.5
C62B C62A H62F 109.5
H62E C62A H62F 109.5
C62B C62A H62G 109.5
H62E C62A H62G 109.5
H62F C62A H62G 109.5
C62 C62B C62A 110.9(4)
C62 C62B C62C 112.5(5)
C62A C62B C62C 109.8(4)
C62 C62B H62D 107.8
C62A C62B H62D 107.8
C62C C62B H62D 107.8
C62B C62C H62A 109.5
C62B C62C H62B 109.5
H62A C62C H62B 109.5
C62B C62C H62C 109.5
H62A C62C H62C 109.5
H62B C62C H62C 109.5
C64 C63 C62 121.2(5)
C64 C63 H63A 119.4
C62 C63 H63A 119.4
C63 C64 C65 119.9(5)
C63 C64 H64A 120.1
C65 C64 H64A 120.1
C64 C65 C66 122.5(5)
C64 C65 H65A 118.7
C66 C65 H65A 118.7
C65 C66 C61 115.9(4)
C65 C66 C66B 120.3(5)
C61 C66 C66B 123.8(4)
C66B C66A H66E 109.5
C66B C66A H66F 109.5
H66E C66A H66F 109.5
C66B C66A H66G 109.5
H66E C66A H66G 109.5
H66F C66A H66G 109.5
C66 C66B C66A 111.2(5)
C66 C66B C66C 112.6(5)
C66A C66B C66C 109.9(5)
C66 C66B H66A 107.6
C66A C66B H66A 107.6
C66C C66B H66A 107.6
C66B C66C H66B 109.5
C66B C66C H66C 109.5
H66B C66C H66C 109.5
C66B C66C H66D 109.5
H66B C66C H66D 109.5
H66C C66C H66D 109.5
Cl2 C101 Cl1 110.0(3)
Cl2 C101 Cl3 110.5(3)
Cl1 C101 Cl3 109.0(3)
Cl2 C101 H10B 109.1
Cl1 C101 H10B 109.1
Cl3 C101 H10B 109.1
Cl6 C102 Cl4 110.7(3)
Cl6 C102 Cl5 110.2(3)
Cl4 C102 Cl5 111.0(3)
Cl6 C102 H10A 108.3
Cl4 C102 H10A 108.3
Cl5 C102 H10A 108.3

loop_
_geom_bond_atom_site_label_1
_geom_bond_atom_site_label_2
_geom_bond_distance
S1 N2 1.727(4)
S1 N1 1.883(4)
S1 N3 1.923(4)
N1 C1 1.295(6)
N1 C31 1.472(6)
N2 C2 1.345(5)
N2 C6 1.359(6)
N3 C7 1.279(5)
N3 C61 1.441(6)
C1 C2 1.426(6)
C1 C41 1.472(6)
C2 C3 1.390(6)
C3 C4 1.416(7)
C3 H3A 0.9500
C4 C5 1.366(7)
C4 H4A 0.9500
C5 C6 1.368(6)
C5 H5A 0.9500
C6 C7 1.460(6)
C7 C51 1.472(6)
C31 C32 1.385(7)
C31 C36 1.399(7)
C32 C33 1.373(7)
C32 C32B 1.523(7)
C32A C32B 1.506(7)
C32A H32E 0.9800
C32A H32F 0.9800
C32A H32G 0.9800
C32B C32C 1.527(7)
C32B H32A 1.0000
C32C H32B 0.9800
C32C H32C 0.9800
C32C H32D 0.9800
C33 C34 1.400(7)
C33 H33A 0.9500
C34 C35 1.378(7)
C34 H34A 0.9500
C35 C36 1.400(7)
C35 H35A 0.9500
C36 C36B 1.510(7)
C36A C36B 1.531(7)
C36A H36E 0.9800
C36A H36F 0.9800
C36A H36G 0.9800
C36B C36C 1.501(8)
C36B H36A 1.0000
C36C H36B 0.9800
C36C H36C 0.9800
C36C H36D 0.9800
C41 C46 1.392(7)
C41 C42 1.398(6)
C42 C43 1.372(7)
C42 H42A 0.9500
C43 C44 1.362(7)
C43 H43A 0.9500
C44 C45 1.394(7)
C44 H44A 0.9500
C45 C46 1.389(7)
C45 H45A 0.9500
C46 H46A 0.9500
C51 C56 1.382(7)
C51 C52 1.405(7)
C52 C53 1.388(7)
C52 H52A 0.9500
C53 C54 1.380(7)
C53 H53A 0.9500
C54 C55 1.378(7)
C54 H54A 0.9500
C55 C56 1.400(7)
C55 H55A 0.9500
C56 H56A 0.9500
C61 C62 1.404(6)
C61 C66 1.411(7)
C62 C63 1.406(7)
C62 C62B 1.508(7)
C62A C62B 1.523(8)
C62A H62E 0.9800
C62A H62F 0.9800
C62A H62G 0.9800
C62B C62C 1.537(7)
C62B H62D 1.0000
C62C H62A 0.9800
C62C H62B 0.9800
C62C H62C 0.9800
C63 C64 1.380(7)
C63 H63A 0.9500
C64 C65 1.386(7)
C64 H64A 0.9500
C65 C66 1.388(7)
C65 H65A 0.9500
C66 C66B 1.502(7)
C66A C66B 1.521(8)
C66A H66E 0.9800
C66A H66F 0.9800
C66A H66G 0.9800
C66B C66C 1.533(8)
C66B H66A 1.0000
C66C H66B 0.9800
C66C H66C 0.9800
C66C H66D 0.9800
Cl1 C101 1.739(6)
Cl2 C101 1.729(6)
Cl3 C101 1.755(6)
C101 H10B 1.0000
Cl4 C102 1.754(6)
Cl5 C102 1.765(6)
Cl6 C102 1.751(5)
C102 H10A 1.0000

loop_
_geom_torsion_atom_site_label_1
_geom_torsion_atom_site_label_2
_geom_torsion_atom_site_label_3
_geom_torsion_atom_site_label_4
_geom_torsion
N2 S1 N1 C1 -8.7(3)
N3 S1 N1 C1 -4.9(9)
N2 S1 N1 C31 178.6(3)
N3 S1 N1 C31 -177.5(6)
N1 S1 N2 C2 5.1(3)
N3 S1 N2 C2 -173.9(4)
N1 S1 N2 C6 -178.9(4)
N3 S1 N2 C6 2.1(3)
N2 S1 N3 C7 -4.8(3)
N1 S1 N3 C7 -8.7(9)
N2 S1 N3 C61 -177.9(3)
N1 S1 N3 C61 178.3(6)
C31 N1 C1 C2 -178.4(4)
S1 N1 C1 C2 9.7(5)
C31 N1 C1 C41 4.3(7)
S1 N1 C1 C41 -167.7(4)
C6 N2 C2 C3 5.0(7)
S1 N2 C2 C3 -179.1(3)
C6 N2 C2 C1 -177.1(4)
S1 N2 C2 C1 -1.2(5)
N1 C1 C2 N2 -5.6(6)
C41 C1 C2 N2 171.8(4)
N1 C1 C2 C3 172.2(5)
C41 C1 C2 C3 -10.5(8)
N2 C2 C3 C4 -4.6(7)
C1 C2 C3 C4 177.8(5)
C2 C3 C4 C5 0.9(7)
C3 C4 C5 C6 2.7(7)
C2 N2 C6 C5 -1.3(7)
S1 N2 C6 C5 -177.1(3)
C2 N2 C6 C7 176.3(4)
S1 N2 C6 C7 0.5(5)
C4 C5 C6 N2 -2.6(7)
C4 C5 C6 C7 -179.7(5)
C61 N3 C7 C6 178.1(4)
S1 N3 C7 C6 6.0(5)
C61 N3 C7 C51 -1.4(8)
S1 N3 C7 C51 -173.5(4)
N2 C6 C7 N3 -4.3(5)
C5 C6 C7 N3 173.0(5)
N2 C6 C7 C51 175.3(4)
C5 C6 C7 C51 -7.4(8)
C1 N1 C31 C32 -72.3(6)
S1 N1 C31 C32 99.6(4)
C1 N1 C31 C36 106.7(5)
S1 N1 C31 C36 -81.3(5)
C36 C31 C32 C33 -2.9(7)
N1 C31 C32 C33 176.0(4)
C36 C31 C32 C32B 173.6(4)
N1 C31 C32 C32B -7.5(7)
C33 C32 C32B C32A 68.6(6)
C31 C32 C32B C32A -107.8(6)
C33 C32 C32B C32C -55.0(6)
C31 C32 C32B C32C 128.6(5)
C31 C32 C33 C34 0.0(7)
C32B C32 C33 C34 -176.6(4)
C32 C33 C34 C35 2.2(8)
C33 C34 C35 C36 -1.7(8)
C32 C31 C36 C35 3.4(7)
N1 C31 C36 C35 -175.6(4)
C32 C31 C36 C36B -177.9(5)
N1 C31 C36 C36B 3.1(7)
C34 C35 C36 C31 -0.9(7)
C34 C35 C36 C36B -179.7(5)
C31 C36 C36B C36C -109.5(6)
C35 C36 C36B C36C 69.1(7)
C31 C36 C36B C36A 128.2(6)
C35 C36 C36B C36A -53.2(7)
N1 C1 C41 C46 -43.3(8)
C2 C1 C41 C46 139.7(5)
N1 C1 C41 C42 134.2(5)
C2 C1 C41 C42 -42.7(7)
C46 C41 C42 C43 0.2(8)
C1 C41 C42 C43 -177.4(4)
C41 C42 C43 C44 -0.5(8)
C42 C43 C44 C45 0.2(8)
C43 C44 C45 C46 0.2(8)
C44 C45 C46 C41 -0.4(9)
C42 C41 C46 C45 0.2(8)
C1 C41 C46 C45 177.8(5)
N3 C7 C51 C56 -42.1(7)
C6 C7 C51 C56 138.4(5)
N3 C7 C51 C52 135.2(5)
C6 C7 C51 C52 -44.3(6)
C56 C51 C52 C53 0.6(7)
C7 C51 C52 C53 -176.8(4)
C51 C52 C53 C54 -1.1(8)
C52 C53 C54 C55 -0.4(8)
C53 C54 C55 C56 2.3(8)
C52 C51 C56 C55 1.3(7)
C7 C51 C56 C55 178.5(5)
C54 C55 C56 C51 -2.7(8)
C7 N3 C61 C62 -72.9(6)
S1 N3 C61 C62 99.2(4)
C7 N3 C61 C66 107.7(5)
S1 N3 C61 C66 -80.2(5)
C66 C61 C62 C63 -2.2(7)
N3 C61 C62 C63 178.4(4)
C66 C61 C62 C62B 175.7(5)
N3 C61 C62 C62B -3.7(7)
C61 C62 C62B C62A -120.0(5)
C63 C62 C62B C62A 57.8(6)
C61 C62 C62B C62C 116.5(5)
C63 C62 C62B C62C -65.7(6)
C61 C62 C63 C64 -1.6(7)
C62B C62 C63 C64 -179.6(5)
C62 C63 C64 C65 3.5(8)
C63 C64 C65 C66 -1.5(9)
C64 C65 C66 C61 -2.1(8)
C64 C65 C66 C66B 179.0(5)
C62 C61 C66 C65 4.0(7)
N3 C61 C66 C65 -176.6(5)
C62 C61 C66 C66B -177.1(5)
N3 C61 C66 C66B 2.3(7)
C65 C66 C66B C66A -51.2(7)
C61 C66 C66B C66A 129.9(5)
C65 C66 C66B C66C 72.7(7)
C61 C66 C66B C66C -106.2(6)

loop_
_platon_squeeze_void_nr
_platon_squeeze_void_average_x
_platon_squeeze_void_average_y
_platon_squeeze_void_average_z
_platon_squeeze_void_volume
_platon_squeeze_void_count_electrons
_platon_squeeze_void_content
1 0.500 0.500 0.500 153 61 ' '
